data_9016114
loop_
_publ_author_name
'Hoard, J.'
'Goldstein, L.'

_publ_section_title
;
 The Structure of Potassium Hexachlorothalliate Dihydrate
 _cod_database_code 1010517
;
_journal_name_full 'Journal of Chemical Physics'
_journal_page_first 645
_journal_page_last 649
_journal_paper_doi 10.1063/1.1749568
_journal_volume 3
_journal_year 1935
_chemical_formula_sum 'Cl42 K21 O14 Tl7'
_space_group_IT_number 139
_symmetry_space_group_name_Hall '-I 4 2'
_symmetry_space_group_name_H-M 'I 4/m m m'
_cell_angle_alpha 90
_cell_angle_beta 90
_cell_angle_gamma 90
_cell_length_a 15.841
_cell_length_b 15.841
_cell_length_c 18.005
_cell_formula_units_Z 2
_cell_volume 4518.126
_database_code_amcsd 0017428
_exptl_crystal_density_diffrn 2.914
_cod_duplicate_entry 1010517
_cod_original_cell_volume 4518.125
_cod_original_formula_sum 'Tl7 Cl42 K21 O14'
_cod_database_code 9016114
_amcsd_formula_title 'Cl6 H4 K3 O2 Tl'

loop_
_space_group_symop_operation_xyz
x,y,z
1/2+x,1/2+y,1/2+z
-y,-x,z
1/2-y,1/2-x,1/2+z
y,x,-z
1/2+y,1/2+x,1/2-z
y,-x,-z
1/2+y,1/2-x,1/2-z
-y,x,z
1/2-y,1/2+x,1/2+z
x,-y,z
1/2+x,1/2-y,1/2+z
-x,y,-z
1/2-x,1/2+y,1/2-z
x,y,-z
1/2+x,1/2+y,1/2-z
-x,-y,z
1/2-x,1/2-y,1/2+z
y,x,z
1/2+y,1/2+x,1/2+z
-y,-x,-z
1/2-y,1/2-x,1/2-z
-y,x,-z
1/2-y,1/2+x,1/2-z
y,-x,z
1/2+y,1/2-x,1/2+z
-x,y,z
1/2-x,1/2+y,1/2+z
x,-y,-z
1/2+x,1/2-y,1/2-z
-x,-y,-z
1/2-x,1/2-y,1/2-z

loop_
_atom_site_label
_atom_site_fract_x
_atom_site_fract_y
_atom_site_fract_z
_atom_site_attached_hydrogens
Tl1 0.00000 0.00000 0.00000 0
Tl2 0.00000 0.50000 0.00000 0
Tl3 0.25000 0.25000 0.25000 0
Cl1 0.00000 0.00000 0.14200 0
Cl2 0.16100 0.00000 0.00000 0
Cl3 0.00000 0.50000 0.14200 0
Cl4 0.38600 0.11400 0.00000 0
Cl5 0.18100 -0.18100 0.36200 0
Cl6 0.16000 -0.16000 0.16300 0
Cl7 0.36400 0.86400 0.25000 0
K1 0.00000 0.00000 0.50000 0
K2 0.21400 0.21400 0.00000 0
K3 0.00000 0.29500 0.13200 0
K4 0.00000 0.29300 0.37600 0
O1 0.00000 0.00000 0.34700 2
O2 0.17300 0.00000 0.50000 2
O3 0.00000 0.15700 0.27600 2

loop_
_cod_related_entry_id
_cod_related_entry_database
_cod_related_entry_code
1 AMCSD 0017428
